data_7063085
loop_
_publ_author_name
'Butrymowicz-Kubiak, A.'
'Luba, W.'
'Madajska, K.'
'Muzio\/l, T.'
'Szyma\'nska, I. B.'

_publ_section_title
;
 Pivalate complexes of copper(ii) with aliphatic amines as potential
 precursors for depositing nanomaterials from the gas phase
;
_journal_issue 14
_journal_name_full 'New Journal of Chemistry'
_journal_page_first 6232
_journal_page_last 6245
_journal_paper_doi 10.1039/D3NJ04959K
_journal_volume 48
_journal_year 2024
_chemical_formula_moiety '(Cu 2+)3, (C5 H9 O2 1-)6, (C4 H11 N)2'
_chemical_formula_sum 'C38 H76 Cu3 N2 O12'
_chemical_formula_weight 943.62
_space_group_crystal_system monoclinic
_space_group_IT_number 14
_space_group_name_Hall '-P 2yn'
_space_group_name_H-M_alt 'P 1 21/n 1'
_symmetry_cell_setting monoclinic
_symmetry_Int_Tables_number 14
_symmetry_space_group_name_H-M 'P 1 21/n 1'
_atom_sites_solution_hydrogens geom
_audit_creation_method SHELXL-2018/1
_audit_update_record
;
2023-05-09 deposited with the CCDC.	2024-02-22 downloaded from the CCDC.
;
_cell_angle_alpha 90
_cell_angle_beta 92.366(4)
_cell_angle_gamma 90
_cell_formula_units_Z 2
_cell_length_a 11.6627(5)
_cell_length_b 12.4671(6)
_cell_length_c 16.7859(9)
_cell_measurement_reflns_used 10643
_cell_measurement_temperature 100(2)
_cell_measurement_theta_max 76.3620
_cell_measurement_theta_min 3.3370
_cell_volume 2438.6(2)
_computing_cell_refinement 'CrysAlisPro 1.171.41.120a (Rigaku OD, 2021)'
_computing_data_collection 'CrysAlisPro 1.171.41.120a (Rigaku OD, 2021)'
_computing_data_reduction 'CrysAlisPro 1.171.41.120a (Rigaku OD, 2021)'
_computing_molecular_graphics 'WinGX v1.80.03 (Farrugia, 1999)'
_computing_publication_material ciftab
_computing_structure_refinement 'SHELXL-2018/1 (Sheldrick, 2018)'
_computing_structure_solution 'SHELXT 2018/2 (Sheldrick, 2018)'
_diffrn_ambient_temperature 100(2)
_diffrn_detector_area_resol_mean 10.0000
_diffrn_measured_fraction_theta_full 0.999
_diffrn_measured_fraction_theta_max 0.953
_diffrn_measurement_device_type 'XtaLAB Synergy, Dualflex, HyPix'
_diffrn_measurement_method '\w scans'
_diffrn_radiation_probe x-ray
_diffrn_radiation_type CuK\a
_diffrn_radiation_wavelength 1.54184
_diffrn_reflns_av_R_equivalents 0.0345
_diffrn_reflns_av_unetI/netI 0.0276
_diffrn_reflns_Laue_measured_fraction_full 0.999
_diffrn_reflns_Laue_measured_fraction_max 0.953
_diffrn_reflns_limit_h_max 14
_diffrn_reflns_limit_h_min -13
_diffrn_reflns_limit_k_max 15
_diffrn_reflns_limit_k_min -15
_diffrn_reflns_limit_l_max 20
_diffrn_reflns_limit_l_min -20
_diffrn_reflns_number 18846
_diffrn_reflns_point_group_measured_fraction_full 0.999
_diffrn_reflns_point_group_measured_fraction_max 0.953
_diffrn_reflns_theta_full 67.684
_diffrn_reflns_theta_max 74.499
_diffrn_reflns_theta_min 2.635
_diffrn_source 'micro-focus sealed X-ray tube'
_diffrn_source_type 'PhotonJet (Cu) X-ray Source'
_exptl_absorpt_coefficient_mu 1.958
_exptl_absorpt_correction_T_max 1.000
_exptl_absorpt_correction_T_min 0.618
_exptl_absorpt_correction_type gaussian
_exptl_absorpt_process_details
;
CrysAlisPro 1.171.41.120a (Rigaku Oxford Diffraction, 2021)
Numerical absorption correction based on gaussian integration over
a multifaceted crystal model
Empirical absorption correction using spherical harmonics,
implemented in SCALE3 ABSPACK scaling algorithm.
;
_exptl_crystal_colour blue
_exptl_crystal_density_diffrn 1.285
_exptl_crystal_description needle
_exptl_crystal_F_000 1002
_exptl_crystal_size_max 0.160
_exptl_crystal_size_mid 0.100
_exptl_crystal_size_min 0.040
_refine_diff_density_max 0.684
_refine_diff_density_min -0.790
_refine_diff_density_rms 0.102
_refine_ls_extinction_method none
_refine_ls_goodness_of_fit_ref 1.025
_refine_ls_hydrogen_treatment constr
_refine_ls_matrix_type full
_refine_ls_number_parameters 333
_refine_ls_number_reflns 4859
_refine_ls_number_restraints 42
_refine_ls_restrained_S_all 1.045
_refine_ls_R_factor_all 0.0528
_refine_ls_R_factor_gt 0.0478
_refine_ls_shift/su_max 0.002
_refine_ls_shift/su_mean 0.000
_refine_ls_structure_factor_coef Fsqd
_refine_ls_weighting_details 'w=1/[\s^2^(Fo^2^)+(0.0564P)^2^+4.4854P] where P=(Fo^2^+2Fc^2^)/3'
_refine_ls_weighting_scheme calc
_refine_ls_wR_factor_gt 0.1244
_refine_ls_wR_factor_ref 0.1275
_reflns_Friedel_coverage 0.000
_reflns_number_gt 4381
_reflns_number_total 4859
_reflns_threshold_expression 'I > 2\s(I)'
_cod_data_source_file d3nj04959k2.cif
_cod_data_source_block nkm12_autoshape
_cod_depositor_comments 'Adding full bibliography for 7063085--7063088.cif.'
_cod_original_sg_symbol_H-M 'P 21/n'
_cod_database_code 7063085
_shelx_shelxl_version_number 2018/1
_shelx_space_group_comment
;
The symmetry employed for this shelxl refinement is uniquely defined
by the following loop, which should always be used as a source of
symmetry information in preference to the above space-group names.
They are only intended as comments.
;
_shelx_estimated_absorpt_t_min 0.745
_shelx_estimated_absorpt_t_max 0.926

loop_
_space_group_symop_operation_xyz
'x, y, z'
'-x+1/2, y+1/2, -z+1/2'
'-x, -y, -z'
'x-1/2, -y-1/2, z-1/2'

loop_
_atom_site_label
_atom_site_type_symbol
_atom_site_fract_x
_atom_site_fract_y
_atom_site_fract_z
_atom_site_U_iso_or_equiv
_atom_site_adp_type
_atom_site_occupancy
_atom_site_site_symmetry_order
_atom_site_calc_flag
_atom_site_refinement_flags_posn
_atom_site_refinement_flags_adp
_atom_site_refinement_flags_occupancy
_atom_site_disorder_assembly
_atom_site_disorder_group
Cu1 Cu 0.60048(3) 0.45523(3) 0.50898(2) 0.02777(14) Uani 1 1 d . . . . .
Cu2 Cu 1.000000 0.500000 0.500000 0.03107(17) Uani 1 2 d S . P . .
O1 O 0.58998(19) 0.45834(18) 0.39292(13) 0.0393(5) Uani 1 1 d . . . . .
O2 O 0.41615(19) 0.53217(19) 0.37601(13) 0.0411(5) Uani 1 1 d . . . . .
C2 C 0.5067(3) 0.4939(2) 0.35042(19) 0.0352(7) Uani 1 1 d . . . . .
C3 C 0.5209(3) 0.4873(4) 0.2606(2) 0.0533(9) Uani 1 1 d . . . . .
C4 C 0.4234(4) 0.5401(3) 0.2133(2) 0.0534(9) Uani 1 1 d . . . . .
H4A H 0.351630 0.502085 0.222789 0.080 Uiso 1 1 calc R U . . .
H4B H 0.438708 0.537299 0.156359 0.080 Uiso 1 1 calc R U . . .
H4C H 0.416461 0.615016 0.230011 0.080 Uiso 1 1 calc R U . . .
C5 C 0.5015(10) 0.3591(8) 0.2419(6) 0.066(3) Uani 0.55 1 d . U P A 1
H5A H 0.554423 0.316826 0.276134 0.099 Uiso 0.55 1 calc R U P A 1
H5B H 0.516206 0.344740 0.185843 0.099 Uiso 0.55 1 calc R U P A 1
H5C H 0.422253 0.339353 0.252570 0.099 Uiso 0.55 1 calc R U P A 1
C6 C 0.6363(9) 0.5161(11) 0.2359(7) 0.076(3) Uani 0.55 1 d . U P A 1
H6A H 0.653813 0.590002 0.252285 0.114 Uiso 0.55 1 calc R U P A 1
H6B H 0.639323 0.510315 0.177806 0.114 Uiso 0.55 1 calc R U P A 1
H6C H 0.692767 0.467353 0.261160 0.114 Uiso 0.55 1 calc R U P A 1
C8 C 0.5653(14) 0.3878(15) 0.2362(9) 0.091(5) Uani 0.45 1 d . U P A 2
H8A H 0.621186 0.361489 0.276779 0.136 Uiso 0.45 1 calc R U P A 2
H8B H 0.602903 0.396809 0.185480 0.136 Uiso 0.45 1 calc R U P A 2
H8C H 0.502515 0.335857 0.229327 0.136 Uiso 0.45 1 calc R U P A 2
C9 C 0.6201(14) 0.5840(15) 0.2523(9) 0.095(5) Uani 0.45 1 d . U P A 2
H9A H 0.588000 0.652874 0.268525 0.143 Uiso 0.45 1 calc R U P A 2
H9B H 0.642663 0.588568 0.196825 0.143 Uiso 0.45 1 calc R U P A 2
H9C H 0.687488 0.566845 0.286771 0.143 Uiso 0.45 1 calc R U P A 2
O11 O 0.66490(17) 0.60189(16) 0.50951(14) 0.0370(5) Uani 1 1 d . . . . .
O12 O 0.49291(18) 0.67669(16) 0.48995(15) 0.0389(5) Uani 1 1 d . . . . .
C12 C 0.6005(2) 0.6813(2) 0.49840(18) 0.0317(6) Uani 1 1 d . . . . .
C13 C 0.6549(3) 0.7932(2) 0.4956(2) 0.0420(8) Uani 1 1 d . . . . .
C14 C 0.5770(6) 0.8727(5) 0.4584(7) 0.069(3) Uani 0.55 1 d . . P B 1
H14A H 0.612702 0.943808 0.461647 0.104 Uiso 0.55 1 calc R U P B 1
H14B H 0.504915 0.873640 0.486385 0.104 Uiso 0.55 1 calc R U P B 1
H14C H 0.561355 0.853730 0.402356 0.104 Uiso 0.55 1 calc R U P B 1
C15 C 0.7626(7) 0.7849(7) 0.4442(8) 0.081(3) Uani 0.55 1 d . . P B 1
H15A H 0.739163 0.761929 0.390083 0.122 Uiso 0.55 1 calc R U P B 1
H15B H 0.816256 0.732502 0.468107 0.122 Uiso 0.55 1 calc R U P B 1
H15C H 0.800026 0.855170 0.441913 0.122 Uiso 0.55 1 calc R U P B 1
C16 C 0.6923(12) 0.8184(7) 0.5793(6) 0.097(4) Uani 0.55 1 d . U P B 1
H16A H 0.739860 0.883270 0.580211 0.145 Uiso 0.55 1 calc R U P B 1
H16B H 0.736990 0.758292 0.601791 0.145 Uiso 0.55 1 calc R U P B 1
H16C H 0.624731 0.830345 0.610917 0.145 Uiso 0.55 1 calc R U P B 1
C17 C 0.5887(11) 0.8674(9) 0.5541(9) 0.088(3) Uani 0.45 1 d . U P B 2
H17A H 0.626272 0.937634 0.557617 0.132 Uiso 0.45 1 calc R U P B 2
H17B H 0.589409 0.834345 0.607051 0.132 Uiso 0.45 1 calc R U P B 2
H17C H 0.509225 0.876332 0.533911 0.132 Uiso 0.45 1 calc R U P B 2
C18 C 0.6403(15) 0.8296(12) 0.4105(9) 0.108(5) Uani 0.45 1 d . U P B 2
H18A H 0.562212 0.813077 0.390350 0.162 Uiso 0.45 1 calc R U P B 2
H18B H 0.695731 0.792250 0.378090 0.162 Uiso 0.45 1 calc R U P B 2
H18C H 0.653296 0.907099 0.407621 0.162 Uiso 0.45 1 calc R U P B 2
C19 C 0.7767(7) 0.7970(6) 0.5213(8) 0.061(3) Uani 0.45 1 d . . P B 2
H19A H 0.820580 0.749207 0.487565 0.091 Uiso 0.45 1 calc R U P B 2
H19B H 0.785534 0.773636 0.576939 0.091 Uiso 0.45 1 calc R U P B 2
H19C H 0.805236 0.870500 0.516458 0.091 Uiso 0.45 1 calc R U P B 2
O21 O 0.95194(18) 0.34942(16) 0.50690(14) 0.0376(5) Uani 1 1 d . . . . .
O22 O 0.77151(19) 0.39360(17) 0.51381(16) 0.0449(6) Uani 1 1 d . . . . .
C22 C 0.8457(2) 0.3251(2) 0.50814(17) 0.0293(6) Uani 1 1 d . . . . .
C23 C 0.8117(3) 0.2064(2) 0.50202(19) 0.0340(6) Uani 1 1 d . . . . .
C24 C 0.9174(3) 0.1345(3) 0.4955(2) 0.0441(8) Uani 1 1 d . . . . .
H24A H 0.958590 0.154357 0.447959 0.066 Uiso 1 1 calc R U . . .
H24B H 0.893049 0.059387 0.491289 0.066 Uiso 1 1 calc R U . . .
H24C H 0.968081 0.143677 0.543010 0.066 Uiso 1 1 calc R U . . .
C25 C 0.7313(3) 0.1934(3) 0.4278(2) 0.0430(8) Uani 1 1 d . . . . .
H25A H 0.662450 0.237272 0.433782 0.065 Uiso 1 1 calc R U . . .
H25B H 0.709168 0.117890 0.421864 0.065 Uiso 1 1 calc R U . . .
H25C H 0.770924 0.216709 0.380452 0.065 Uiso 1 1 calc R U . . .
C26 C 0.7478(3) 0.1778(3) 0.5771(2) 0.0449(8) Uani 1 1 d . . . . .
H26A H 0.799055 0.187989 0.624294 0.067 Uiso 1 1 calc R U . . .
H26B H 0.723033 0.102750 0.574194 0.067 Uiso 1 1 calc R U . . .
H26C H 0.680586 0.224356 0.580945 0.067 Uiso 1 1 calc R U . . .
N31 N 0.9152(2) 0.5480(2) 0.59437(16) 0.0373(6) Uani 1 1 d . . . . .
H31A H 0.901740 0.619455 0.587874 0.045 Uiso 1 1 calc R U . . .
H31B H 0.845513 0.515074 0.591081 0.045 Uiso 1 1 calc R U . . .
C32 C 0.9609(4) 0.5333(3) 0.6773(2) 0.0550(10) Uani 1 1 d . . . . .
C33 C 0.8835(5) 0.5933(6) 0.7340(3) 0.0924(19) Uani 1 1 d . . . . .
H33A H 0.885174 0.670226 0.722076 0.139 Uiso 1 1 calc R U . . .
H33B H 0.911255 0.581404 0.789229 0.139 Uiso 1 1 calc R U . . .
H33C H 0.804721 0.566652 0.727014 0.139 Uiso 1 1 calc R U . . .
C34 C 1.0784(16) 0.6026(10) 0.6831(11) 0.059(4) Uani 0.55 1 d . . P C 1
H34A H 1.132174 0.574460 0.644893 0.089 Uiso 0.55 1 calc R U P C 1
H34B H 1.112849 0.597310 0.737190 0.089 Uiso 0.55 1 calc R U P C 1
H34C H 1.061265 0.677822 0.670662 0.089 Uiso 0.55 1 calc R U P C 1
C35 C 0.9991(13) 0.4154(9) 0.6924(7) 0.091(4) Uani 0.55 1 d . . P C 1
H35A H 0.933009 0.367604 0.683884 0.136 Uiso 0.55 1 calc R U P C 1
H35B H 1.029672 0.407971 0.747382 0.136 Uiso 0.55 1 calc R U P C 1
H35C H 1.058667 0.396244 0.655433 0.136 Uiso 0.55 1 calc R U P C 1
C38 C 1.0744(19) 0.5530(16) 0.6877(14) 0.079(6) Uani 0.45 1 d . . P C 2
H38A H 1.117199 0.504406 0.654012 0.119 Uiso 0.45 1 calc R U P C 2
H38B H 1.098037 0.541408 0.743779 0.119 Uiso 0.45 1 calc R U P C 2
H38C H 1.090203 0.627423 0.672995 0.119 Uiso 0.45 1 calc R U P C 2
C39 C 0.9126(15) 0.4178(10) 0.6967(7) 0.081(4) Uani 0.45 1 d . . P C 2
H39A H 0.829294 0.416799 0.686159 0.122 Uiso 0.45 1 calc R U P C 2
H39B H 0.929786 0.400846 0.752934 0.122 Uiso 0.45 1 calc R U P C 2
H39C H 0.948697 0.364447 0.662999 0.122 Uiso 0.45 1 calc R U P C 2

loop_
_atom_site_aniso_label
_atom_site_aniso_U_11
_atom_site_aniso_U_22
_atom_site_aniso_U_33
_atom_site_aniso_U_23
_atom_site_aniso_U_13
_atom_site_aniso_U_12
Cu1 0.0269(2) 0.0194(2) 0.0364(2) 0.00126(16) -0.00542(16) -0.00188(15)
Cu2 0.0304(3) 0.0245(3) 0.0383(3) -0.0038(2) 0.0019(2) -0.0020(2)
O1 0.0398(12) 0.0401(12) 0.0377(12) -0.0004(9) -0.0023(9) 0.0059(10)
O2 0.0390(12) 0.0461(13) 0.0374(12) 0.0036(10) -0.0075(9) 0.0048(10)
C2 0.0390(16) 0.0283(15) 0.0377(16) 0.0030(12) -0.0063(13) -0.0090(12)
C3 0.047(2) 0.075(3) 0.0374(18) 0.0097(18) -0.0012(15) -0.0010(19)
C4 0.059(2) 0.061(2) 0.0398(19) 0.0078(17) -0.0067(16) -0.0041(19)
C5 0.104(7) 0.049(4) 0.042(4) -0.014(3) -0.019(5) 0.020(5)
C6 0.045(4) 0.133(9) 0.050(5) 0.010(6) 0.003(3) -0.008(6)
C8 0.101(9) 0.117(11) 0.053(6) -0.025(7) -0.005(7) 0.041(9)
C9 0.074(8) 0.151(12) 0.060(7) 0.044(8) -0.007(6) -0.044(9)
O11 0.0287(10) 0.0212(9) 0.0603(14) 0.0019(9) -0.0062(9) -0.0019(8)
O12 0.0283(10) 0.0199(9) 0.0680(15) 0.0049(9) -0.0048(10) -0.0034(8)
C12 0.0326(15) 0.0216(13) 0.0403(16) 0.0016(12) -0.0043(12) -0.0034(11)
C13 0.0334(16) 0.0219(14) 0.070(2) 0.0057(14) -0.0084(15) -0.0073(12)
C14 0.035(3) 0.018(3) 0.153(9) 0.031(4) -0.014(4) -0.007(2)
C15 0.046(4) 0.042(4) 0.157(10) 0.021(5) 0.021(5) -0.008(3)
C16 0.149(9) 0.042(4) 0.097(7) -0.007(4) -0.036(7) -0.032(5)
C17 0.078(6) 0.043(5) 0.144(8) -0.035(5) 0.026(6) -0.020(5)
C18 0.124(8) 0.088(7) 0.110(8) 0.037(6) -0.023(7) -0.045(7)
C19 0.026(4) 0.024(4) 0.131(9) 0.007(5) -0.014(5) -0.014(3)
O21 0.0347(11) 0.0250(10) 0.0537(13) -0.0048(9) 0.0084(10) -0.0034(8)
O22 0.0311(11) 0.0261(11) 0.0764(17) -0.0094(11) -0.0125(11) 0.0023(9)
C22 0.0327(14) 0.0244(13) 0.0305(14) 0.0011(11) -0.0017(11) -0.0025(11)
C23 0.0323(15) 0.0234(13) 0.0465(17) 0.0009(12) 0.0054(13) 0.0006(11)
C24 0.0370(17) 0.0256(15) 0.070(2) -0.0020(15) 0.0069(16) 0.0035(13)
C25 0.0435(18) 0.0305(16) 0.055(2) -0.0093(14) 0.0020(15) -0.0037(14)
C26 0.0426(18) 0.0339(17) 0.059(2) 0.0155(15) 0.0130(15) 0.0017(14)
N31 0.0368(13) 0.0301(13) 0.0453(15) -0.0070(11) 0.0036(11) -0.0071(11)
C32 0.083(3) 0.046(2) 0.0366(18) -0.0044(15) 0.0063(18) -0.009(2)
C33 0.077(3) 0.142(5) 0.060(3) -0.037(3) 0.025(2) -0.032(4)
C34 0.053(6) 0.081(8) 0.042(5) -0.004(6) -0.006(4) -0.023(7)
C35 0.147(11) 0.053(5) 0.069(7) 0.007(5) -0.042(8) -0.001(8)
C38 0.055(9) 0.134(18) 0.048(7) 0.003(12) -0.011(6) 0.019(13)
C39 0.151(13) 0.052(6) 0.039(5) 0.005(4) -0.003(8) 0.000(9)

loop_
_atom_type_symbol
_atom_type_description
_atom_type_scat_dispersion_real
_atom_type_scat_dispersion_imag
_atom_type_scat_source
C C 0.0181 0.0091 'International Tables Vol C Tables 4.2.6.8 and 6.1.1.4'
H H 0.0000 0.0000 'International Tables Vol C Tables 4.2.6.8 and 6.1.1.4'
N N 0.0311 0.0180 'International Tables Vol C Tables 4.2.6.8 and 6.1.1.4'
O O 0.0492 0.0322 'International Tables Vol C Tables 4.2.6.8 and 6.1.1.4'
Cu Cu -1.9646 0.5888 'International Tables Vol C Tables 4.2.6.8 and 6.1.1.4'

loop_
_geom_angle_atom_site_label_1
_geom_angle_atom_site_label_2
_geom_angle_atom_site_label_3
_geom_angle
_geom_angle_site_symmetry_1
_geom_angle_site_symmetry_3
_geom_angle_publ_flag
O1 Cu1 O2 169.07(9) . 3_666 ?
O1 Cu1 O12 90.79(10) . 3_666 ?
O2 Cu1 O12 88.89(10) 3_666 3_666 ?
O1 Cu1 O11 89.67(10) . . ?
O2 Cu1 O11 88.54(10) 3_666 . ?
O12 Cu1 O11 168.77(9) 3_666 . ?
O1 Cu1 O22 93.74(10) . . ?
O2 Cu1 O22 97.00(10) 3_666 . ?
O12 Cu1 O22 102.40(8) 3_666 . ?
O11 Cu1 O22 88.76(8) . . ?
O1 Cu1 Cu1 81.74(7) . 3_666 ?
O2 Cu1 Cu1 87.39(7) 3_666 3_666 ?
O12 Cu1 Cu1 82.17(6) 3_666 3_666 ?
O11 Cu1 Cu1 86.80(6) . 3_666 ?
O22 Cu1 Cu1 173.67(8) . 3_666 ?
O21 Cu2 O21 180.0 . 3_766 ?
O21 Cu2 N31 84.95(10) . 3_766 ?
O21 Cu2 N31 95.05(10) 3_766 3_766 ?
O21 Cu2 N31 95.05(10) . . ?
O21 Cu2 N31 84.95(10) 3_766 . ?
N31 Cu2 N31 180.00(14) 3_766 . ?
C2 O1 Cu1 126.0(2) . . ?
C2 O2 Cu1 119.3(2) . 3_666 ?
O2 C2 O1 125.5(3) . . ?
O2 C2 C3 119.2(3) . . ?
O1 C2 C3 115.3(3) . . ?
C8 C3 C4 120.5(7) . . ?
C6 C3 C4 115.1(6) . . ?
C8 C3 C2 113.0(7) . . ?
C6 C3 C2 113.8(5) . . ?
C4 C3 C2 112.7(3) . . ?
C8 C3 C9 110.1(10) . . ?
C4 C3 C9 98.7(7) . . ?
C2 C3 C9 98.4(6) . . ?
C6 C3 C5 107.7(7) . . ?
C4 C3 C5 103.2(5) . . ?
C2 C3 C5 102.8(5) . . ?
C3 C4 H4A 109.5 . . ?
C3 C4 H4B 109.5 . . ?
H4A C4 H4B 109.5 . . ?
C3 C4 H4C 109.5 . . ?
H4A C4 H4C 109.5 . . ?
H4B C4 H4C 109.5 . . ?
C3 C5 H5A 109.5 . . ?
C3 C5 H5B 109.5 . . ?
H5A C5 H5B 109.5 . . ?
C3 C5 H5C 109.5 . . ?
H5A C5 H5C 109.5 . . ?
H5B C5 H5C 109.5 . . ?
C3 C6 H6A 109.5 . . ?
C3 C6 H6B 109.5 . . ?
H6A C6 H6B 109.5 . . ?
C3 C6 H6C 109.5 . . ?
H6A C6 H6C 109.5 . . ?
H6B C6 H6C 109.5 . . ?
C3 C8 H8A 109.5 . . ?
C3 C8 H8B 109.5 . . ?
H8A C8 H8B 109.5 . . ?
C3 C8 H8C 109.5 . . ?
H8A C8 H8C 109.5 . . ?
H8B C8 H8C 109.5 . . ?
C3 C9 H9A 109.5 . . ?
C3 C9 H9B 109.5 . . ?
H9A C9 H9B 109.5 . . ?
C3 C9 H9C 109.5 . . ?
H9A C9 H9C 109.5 . . ?
H9B C9 H9C 109.5 . . ?
C12 O11 Cu1 120.36(18) . . ?
C12 O12 Cu1 125.83(18) . 3_666 ?
O11 C12 O12 124.7(3) . . ?
O11 C12 C13 118.5(3) . . ?
O12 C12 C13 116.7(2) . . ?
C14 C13 C16 114.3(7) . . ?
C19 C13 C18 109.9(9) . . ?
C14 C13 C12 112.2(3) . . ?
C19 C13 C12 114.6(4) . . ?
C16 C13 C12 105.6(4) . . ?
C18 C13 C12 105.8(6) . . ?
C14 C13 C15 108.0(6) . . ?
C16 C13 C15 109.1(8) . . ?
C12 C13 C15 107.5(4) . . ?
C19 C13 C17 107.0(7) . . ?
C18 C13 C17 112.1(10) . . ?
C12 C13 C17 107.5(5) . . ?
C13 C14 H14A 109.5 . . ?
C13 C14 H14B 109.5 . . ?
H14A C14 H14B 109.5 . . ?
C13 C14 H14C 109.5 . . ?
H14A C14 H14C 109.5 . . ?
H14B C14 H14C 109.5 . . ?
C13 C15 H15A 109.5 . . ?
C13 C15 H15B 109.5 . . ?
H15A C15 H15B 109.5 . . ?
C13 C15 H15C 109.5 . . ?
H15A C15 H15C 109.5 . . ?
H15B C15 H15C 109.5 . . ?
C13 C16 H16A 109.5 . . ?
C13 C16 H16B 109.5 . . ?
H16A C16 H16B 109.5 . . ?
C13 C16 H16C 109.5 . . ?
H16A C16 H16C 109.5 . . ?
H16B C16 H16C 109.5 . . ?
C13 C17 H17A 109.5 . . ?
C13 C17 H17B 109.5 . . ?
H17A C17 H17B 109.5 . . ?
C13 C17 H17C 109.5 . . ?
H17A C17 H17C 109.5 . . ?
H17B C17 H17C 109.5 . . ?
C13 C18 H18A 109.5 . . ?
C13 C18 H18B 109.5 . . ?
H18A C18 H18B 109.5 . . ?
C13 C18 H18C 109.5 . . ?
H18A C18 H18C 109.5 . . ?
H18B C18 H18C 109.5 . . ?
C13 C19 H19A 109.5 . . ?
C13 C19 H19B 109.5 . . ?
H19A C19 H19B 109.5 . . ?
C13 C19 H19C 109.5 . . ?
H19A C19 H19C 109.5 . . ?
H19B C19 H19C 109.5 . . ?
C22 O21 Cu2 120.51(19) . . ?
C22 O22 Cu1 155.7(2) . . ?
O22 C22 O21 121.7(3) . . ?
O22 C22 C23 119.8(3) . . ?
O21 C22 C23 118.5(2) . . ?
C24 C23 C22 111.3(3) . . ?
C24 C23 C26 110.0(3) . . ?
C22 C23 C26 107.6(3) . . ?
C24 C23 C25 110.2(3) . . ?
C22 C23 C25 107.7(2) . . ?
C26 C23 C25 109.9(3) . . ?
C23 C24 H24A 109.5 . . ?
C23 C24 H24B 109.5 . . ?
H24A C24 H24B 109.5 . . ?
C23 C24 H24C 109.5 . . ?
H24A C24 H24C 109.5 . . ?
H24B C24 H24C 109.5 . . ?
C23 C25 H25A 109.5 . . ?
C23 C25 H25B 109.5 . . ?
H25A C25 H25B 109.5 . . ?
C23 C25 H25C 109.5 . . ?
H25A C25 H25C 109.5 . . ?
H25B C25 H25C 109.5 . . ?
C23 C26 H26A 109.5 . . ?
C23 C26 H26B 109.5 . . ?
H26A C26 H26B 109.5 . . ?
C23 C26 H26C 109.5 . . ?
H26A C26 H26C 109.5 . . ?
H26B C26 H26C 109.5 . . ?
C32 N31 Cu2 122.6(2) . . ?
C32 N31 H31A 106.7 . . ?
Cu2 N31 H31A 106.7 . . ?
C32 N31 H31B 106.7 . . ?
Cu2 N31 H31B 106.7 . . ?
H31A N31 H31B 106.6 . . ?
C38 C32 N31 114.3(10) . . ?
C38 C32 C33 115.5(11) . . ?
N31 C32 C33 108.9(4) . . ?
N31 C32 C35 111.1(5) . . ?
C33 C32 C35 122.2(7) . . ?
C38 C32 C39 119.6(11) . . ?
N31 C32 C39 100.8(5) . . ?
C33 C32 C39 95.3(6) . . ?
N31 C32 C34 105.1(7) . . ?
C33 C32 C34 102.8(8) . . ?
C35 C32 C34 105.0(8) . . ?
C32 C33 H33A 109.5 . . ?
C32 C33 H33B 109.5 . . ?
H33A C33 H33B 109.5 . . ?
C32 C33 H33C 109.5 . . ?
H33A C33 H33C 109.5 . . ?
H33B C33 H33C 109.5 . . ?
C32 C34 H34A 109.5 . . ?
C32 C34 H34B 109.5 . . ?
H34A C34 H34B 109.5 . . ?
C32 C34 H34C 109.5 . . ?
H34A C34 H34C 109.5 . . ?
H34B C34 H34C 109.5 . . ?
C32 C35 H35A 109.5 . . ?
C32 C35 H35B 109.5 . . ?
H35A C35 H35B 109.5 . . ?
C32 C35 H35C 109.5 . . ?
H35A C35 H35C 109.5 . . ?
H35B C35 H35C 109.5 . . ?
C32 C38 H38A 109.5 . . ?
C32 C38 H38B 109.5 . . ?
H38A C38 H38B 109.5 . . ?
C32 C38 H38C 109.5 . . ?
H38A C38 H38C 109.5 . . ?
H38B C38 H38C 109.5 . . ?
C32 C39 H39A 109.5 . . ?
C32 C39 H39B 109.5 . . ?
H39A C39 H39B 109.5 . . ?
C32 C39 H39C 109.5 . . ?
H39A C39 H39C 109.5 . . ?
H39B C39 H39C 109.5 . . ?

loop_
_geom_bond_atom_site_label_1
_geom_bond_atom_site_label_2
_geom_bond_distance
_geom_bond_site_symmetry_2
_geom_bond_publ_flag
Cu1 O1 1.947(2) . ?
Cu1 O2 1.954(2) 3_666 ?
Cu1 O12 1.973(2) 3_666 ?
Cu1 O11 1.977(2) . ?
Cu1 O22 2.136(2) . ?
Cu1 Cu1 2.6022(8) 3_666 ?
Cu2 O21 1.964(2) . ?
Cu2 O21 1.964(2) 3_766 ?
Cu2 N31 1.994(3) 3_766 ?
Cu2 N31 1.994(3) . ?
O1 C2 1.262(4) . ?
O2 C2 1.251(4) . ?
C2 C3 1.526(5) . ?
C3 C8 1.412(16) . ?
C3 C6 1.470(11) . ?
C3 C4 1.510(5) . ?
C3 C9 1.680(15) . ?
C3 C5 1.643(10) . ?
C4 H4A 0.9800 . ?
C4 H4B 0.9800 . ?
C4 H4C 0.9800 . ?
C5 H5A 0.9800 . ?
C5 H5B 0.9800 . ?
C5 H5C 0.9800 . ?
C6 H6A 0.9800 . ?
C6 H6B 0.9800 . ?
C6 H6C 0.9800 . ?
C8 H8A 0.9800 . ?
C8 H8B 0.9800 . ?
C8 H8C 0.9800 . ?
C9 H9A 0.9800 . ?
C9 H9B 0.9800 . ?
C9 H9C 0.9800 . ?
O11 C12 1.252(4) . ?
O12 C12 1.259(4) . ?
C12 C13 1.534(4) . ?
C13 C14 1.466(7) . ?
C13 C19 1.467(8) . ?
C13 C16 1.487(10) . ?
C13 C18 1.501(14) . ?
C13 C15 1.556(10) . ?
C13 C17 1.574(12) . ?
C14 H14A 0.9800 . ?
C14 H14B 0.9800 . ?
C14 H14C 0.9800 . ?
C15 H15A 0.9800 . ?
C15 H15B 0.9800 . ?
C15 H15C 0.9800 . ?
C16 H16A 0.9800 . ?
C16 H16B 0.9800 . ?
C16 H16C 0.9800 . ?
C17 H17A 0.9800 . ?
C17 H17B 0.9800 . ?
C17 H17C 0.9800 . ?
C18 H18A 0.9800 . ?
C18 H18B 0.9800 . ?
C18 H18C 0.9800 . ?
C19 H19A 0.9800 . ?
C19 H19B 0.9800 . ?
C19 H19C 0.9800 . ?
O21 C22 1.276(4) . ?
O22 C22 1.223(4) . ?
C22 C23 1.534(4) . ?
C23 C24 1.531(4) . ?
C23 C26 1.533(4) . ?
C23 C25 1.537(5) . ?
C24 H24A 0.9800 . ?
C24 H24B 0.9800 . ?
C24 H24C 0.9800 . ?
C25 H25A 0.9800 . ?
C25 H25B 0.9800 . ?
C25 H25C 0.9800 . ?
C26 H26A 0.9800 . ?
C26 H26B 0.9800 . ?
C26 H26C 0.9800 . ?
N31 C32 1.482(5) . ?
N31 H31A 0.9100 . ?
N31 H31B 0.9100 . ?
C32 C38 1.35(2) . ?
C32 C33 1.533(6) . ?
C32 C35 1.554(12) . ?
C32 C39 1.585(14) . ?
C32 C34 1.619(16) . ?
C33 H33A 0.9800 . ?
C33 H33B 0.9800 . ?
C33 H33C 0.9800 . ?
C34 H34A 0.9800 . ?
C34 H34B 0.9800 . ?
C34 H34C 0.9800 . ?
C35 H35A 0.9800 . ?
C35 H35B 0.9800 . ?
C35 H35C 0.9800 . ?
C38 H38A 0.9800 . ?
C38 H38B 0.9800 . ?
C38 H38C 0.9800 . ?
C39 H39A 0.9800 . ?
C39 H39B 0.9800 . ?
C39 H39C 0.9800 . ?

loop_
_geom_torsion_atom_site_label_1
_geom_torsion_atom_site_label_2
_geom_torsion_atom_site_label_3
_geom_torsion_atom_site_label_4
_geom_torsion
_geom_torsion_site_symmetry_1
_geom_torsion_site_symmetry_2
_geom_torsion_site_symmetry_3
_geom_torsion_site_symmetry_4
_geom_torsion_publ_flag
Cu1 O2 C2 O1 2.4(4) 3_666 . . . ?
Cu1 O2 C2 C3 -178.2(2) 3_666 . . . ?
Cu1 O1 C2 O2 -0.9(5) . . . . ?
Cu1 O1 C2 C3 179.7(2) . . . . ?
O2 C2 C3 C8 -135.1(8) . . . . ?
O1 C2 C3 C8 44.4(9) . . . . ?
O2 C2 C3 C6 139.0(7) . . . . ?
O1 C2 C3 C6 -41.5(7) . . . . ?
O2 C2 C3 C4 5.7(5) . . . . ?
O1 C2 C3 C4 -174.8(3) . . . . ?
O2 C2 C3 C9 108.8(7) . . . . ?
O1 C2 C3 C9 -71.7(7) . . . . ?
O2 C2 C3 C5 -104.8(5) . . . . ?
O1 C2 C3 C5 74.7(5) . . . . ?
Cu1 O11 C12 O12 3.4(4) . . . . ?
Cu1 O11 C12 C13 -177.3(2) . . . . ?
Cu1 O12 C12 O11 -0.6(5) 3_666 . . . ?
Cu1 O12 C12 C13 -179.9(2) 3_666 . . . ?
O11 C12 C13 C14 162.2(6) . . . . ?
O12 C12 C13 C14 -18.4(7) . . . . ?
O11 C12 C13 C19 -10.9(8) . . . . ?
O12 C12 C13 C19 168.4(7) . . . . ?
O11 C12 C13 C16 -72.7(7) . . . . ?
O12 C12 C13 C16 106.7(7) . . . . ?
O11 C12 C13 C18 110.4(9) . . . . ?
O12 C12 C13 C18 -70.3(9) . . . . ?
O11 C12 C13 C15 43.7(6) . . . . ?
O12 C12 C13 C15 -137.0(6) . . . . ?
O11 C12 C13 C17 -129.7(7) . . . . ?
O12 C12 C13 C17 49.7(7) . . . . ?
Cu1 O22 C22 O21 166.3(4) . . . . ?
Cu1 O22 C22 C23 -13.5(8) . . . . ?
Cu2 O21 C22 O22 -8.1(4) . . . . ?
Cu2 O21 C22 C23 171.8(2) . . . . ?
O22 C22 C23 C24 -180.0(3) . . . . ?
O21 C22 C23 C24 0.2(4) . . . . ?
O22 C22 C23 C26 -59.3(4) . . . . ?
O21 C22 C23 C26 120.8(3) . . . . ?
O22 C22 C23 C25 59.1(4) . . . . ?
O21 C22 C23 C25 -120.7(3) . . . . ?
Cu2 N31 C32 C38 40.9(11) . . . . ?
Cu2 N31 C32 C33 171.8(3) . . . . ?
Cu2 N31 C32 C35 -50.9(7) . . . . ?
Cu2 N31 C32 C39 -88.7(7) . . . . ?
Cu2 N31 C32 C34 62.2(7) . . . . ?
